data_4082248
loop_
_publ_author_name
'Boubekeur, Leila'
'Ricard, Louis'
'M\'ezailles, Nicolas'
'Demange, Matthieu'
'Auffrant, Audrey'
'Le Floch, Pascal'

_publ_section_title
;
 Nitrogen-Assisted Ortho Lithiation:&#x00A0; One-Pot Synthesis of New
 Classes of Bidentate and Tetradentate Mixed P\sim N Ligands
;
_journal_issue 12
_journal_name_full Organometallics
_journal_page_first 3091
_journal_paper_doi 10.1021/om060208e
_journal_volume 25
_journal_year 2006
_chemical_formula_sum 'C35 H35 Cl2 N P2 Pd'
_chemical_formula_weight 708.88
_chemical_name_systematic
; 
 ? 
;
_space_group_IT_number 4
_symmetry_cell_setting monoclinic
_symmetry_space_group_name_Hall 'P 2yb'
_symmetry_space_group_name_H-M 'P 1 21 1'
_atom_sites_solution_hydrogens geom
_atom_sites_solution_primary direct
_atom_sites_solution_secondary difmap
_audit_creation_method SHELXL-97
_cell_angle_alpha 90.00
_cell_angle_beta 106.9740(10)
_cell_angle_gamma 90.00
_cell_formula_units_Z 2
_cell_length_a 8.4950(10)
_cell_length_b 16.8700(10)
_cell_length_c 11.4470(10)
_cell_measurement_reflns_used 3804
_cell_measurement_temperature 150.0(1)
_cell_measurement_theta_max 30.034
_cell_measurement_theta_min 0.998
_cell_volume 1569.0(2)
_computing_structure_refinement 'SHELXL-97 (Sheldrick, 1997)'
_computing_structure_solution 'SHELXS-97 (Sheldrick, 1990)'
_diffrn_ambient_temperature 150.0(1)
_diffrn_measured_fraction_theta_full .995
_diffrn_measured_fraction_theta_max .995
_diffrn_measurement_device_type KappaCCD
_diffrn_measurement_method 'phi and omega scans'
_diffrn_radiation_monochromator graphite
_diffrn_radiation_source 'fine-focus sealed tube'
_diffrn_radiation_type MoK\a
_diffrn_radiation_wavelength 0.71069
_diffrn_reflns_av_R_equivalents 0.0000
_diffrn_reflns_av_sigmaI/netI 0.0349
_diffrn_reflns_limit_h_max 11
_diffrn_reflns_limit_h_min -11
_diffrn_reflns_limit_k_max 23
_diffrn_reflns_limit_k_min -18
_diffrn_reflns_limit_l_max 16
_diffrn_reflns_limit_l_min -16
_diffrn_reflns_number 7858
_diffrn_reflns_theta_full 30.02
_diffrn_reflns_theta_max 30.02
_diffrn_reflns_theta_min 3.05
_exptl_absorpt_coefficient_mu 0.890
_exptl_absorpt_correction_T_max 0.9007
_exptl_absorpt_correction_T_min 0.8421
_exptl_absorpt_correction_type multi-scan
_exptl_crystal_colour orange
_exptl_crystal_density_diffrn 1.500
_exptl_crystal_density_method 'not measured'
_exptl_crystal_description plate
_exptl_crystal_F_000 724
_exptl_crystal_size_max 0.20
_exptl_crystal_size_mid 0.20
_exptl_crystal_size_min 0.12
_refine_diff_density_max .359
_refine_diff_density_min -.672
_refine_diff_density_rms .050
_refine_ls_abs_structure_details 'Flack H D (1983), Acta Cryst. A39, 876-881'
_refine_ls_abs_structure_Flack -0.019(11)
_refine_ls_extinction_coef 0.0035(7)
_refine_ls_extinction_expression Fc^*^=kFc[1+0.001xFc^2^\l^3^/sin(2\q)]^-1/4^
_refine_ls_extinction_method SHELXL
_refine_ls_goodness_of_fit_ref 1.007
_refine_ls_hydrogen_treatment mixed
_refine_ls_matrix_type full
_refine_ls_number_parameters 374
_refine_ls_number_reflns 7858
_refine_ls_number_restraints 1
_refine_ls_restrained_S_all 1.007
_refine_ls_R_factor_all 0.0197
_refine_ls_R_factor_gt 0.0191
_refine_ls_shift/su_max 0.003
_refine_ls_shift/su_mean 0.000
_refine_ls_structure_factor_coef Fsqd
_refine_ls_weighting_details 'calc w=1/[\s^2^(Fo^2^)+(0.0258P)^2^+0.1032P] where P=(Fo^2^+2Fc^2^)/3'
_refine_ls_weighting_scheme calc
_refine_ls_wR_factor_gt 0.0517
_refine_ls_wR_factor_ref 0.0522
_reflns_number_gt 7714
_reflns_number_total 7858
_reflns_threshold_expression >2sigma(I)
_cod_data_source_file om060208esup1.cif
_cod_data_source_block pdp2nipr_newcl2
_cod_depositor_comments
;
The following automatic conversions were performed:

'_symmetry_cell_setting' value 'Monoclinic' changed to 'monoclinic'
according to /home/saulius/struct/CIF-dictionaries/cif_core.dic
dictionary named 'cif_core.dic' version 2.4.2 from 2011-04-26.

Automatic conversion script
Id: cif_fix_values 1891 2012-01-12 08:04:46Z andrius 
;
_cod_original_sg_symbol_H-M 'P21     '
_cod_database_code 4082248

loop_
_symmetry_equiv_pos_as_xyz
'x, y, z'
'-x, y+1/2, -z'

loop_
_atom_site_label
_atom_site_type_symbol
_atom_site_fract_x
_atom_site_fract_y
_atom_site_fract_z
_atom_site_U_iso_or_equiv
_atom_site_adp_type
_atom_site_occupancy
_atom_site_symmetry_multiplicity
_atom_site_calc_flag
_atom_site_refinement_flags
Pd1 Pd 0.235084(13) 0.184432(11) 0.745113(10) 0.01753(4) Uani 1 1 d .
P1 P -0.02261(5) 0.05164(2) 0.69422(4) 0.01748(8) Uani 1 1 d .
P2 P 0.10186(5) 0.20932(3) 0.88281(4) 0.01798(9) Uani 1 1 d .
N1 N 0.03460(17) 0.12575(9) 0.63000(13) 0.0187(3) Uani 1 1 d .
C1 C -0.1131(2) 0.07439(10) 0.81668(15) 0.0191(3) Uani 1 1 d .
C2 C -0.2342(2) 0.02531(12) 0.83674(16) 0.0254(4) Uani 1 1 d .
H2 H -0.2641 -0.0216 0.7896 0.031 Uiso 1 1 calc R
C3 C -0.3119(2) 0.04360(13) 0.92423(17) 0.0298(4) Uani 1 1 d .
H3 H -0.3964 0.0102 0.9353 0.036 Uiso 1 1 calc R
C4 C -0.2658(2) 0.11081(12) 0.99536(17) 0.0258(4) Uani 1 1 d .
H4 H -0.3202 0.1243 1.0543 0.031 Uiso 1 1 calc R
C5 C -0.1411(2) 0.15797(10) 0.98048(16) 0.0228(3) Uani 1 1 d .
H5 H -0.1062 0.2023 1.0327 0.027 Uiso 1 1 calc R
C6 C -0.06446(19) 0.14226(10) 0.89062(15) 0.0186(3) Uani 1 1 d .
C7 C -0.0860(2) 0.16793(9) 0.52616(15) 0.0208(3) Uani 1 1 d .
H7 H -0.1795 0.1305 0.4920 0.025 Uiso 1 1 calc R
C8 C -0.1581(2) 0.24111(12) 0.56914(17) 0.0282(4) Uani 1 1 d .
H8A H -0.2066 0.2262 0.6338 0.042 Uiso 1 1 calc R
H8B H -0.2433 0.2641 0.5004 0.042 Uiso 1 1 calc R
H8C H -0.0707 0.2802 0.6009 0.042 Uiso 1 1 calc R
C9 C -0.00688(19) 0.18460(13) 0.42381(14) 0.0247(3) Uani 1 1 d .
H9 H 0.0972 0.2150 0.4590 0.030 Uiso 1 1 calc R
C10 C -0.1207(2) 0.23358(13) 0.32128(17) 0.0323(4) Uani 1 1 d .
H10A H -0.0697 0.2405 0.2554 0.048 Uiso 1 1 calc R
H10B H -0.1391 0.2856 0.3530 0.048 Uiso 1 1 calc R
H10C H -0.2262 0.2061 0.2896 0.048 Uiso 1 1 calc R
C11 C 0.0349(3) 0.10725(13) 0.37200(19) 0.0356(4) Uani 1 1 d .
H11A H 0.1087 0.0760 0.4376 0.053 Uiso 1 1 calc R
H11B H 0.0895 0.1186 0.3093 0.053 Uiso 1 1 calc R
H11C H -0.0663 0.0773 0.3356 0.053 Uiso 1 1 calc R
C12 C -0.1750(2) -0.00818(10) 0.58678(15) 0.0198(3) Uani 1 1 d .
C13 C -0.3417(2) 0.01321(12) 0.55056(17) 0.0262(4) Uani 1 1 d .
H13 H -0.3766 0.0598 0.5826 0.031 Uiso 1 1 calc R
C14 C -0.4555(2) -0.03371(13) 0.46788(19) 0.0321(4) Uani 1 1 d .
H14 H -0.5682 -0.0188 0.4426 0.039 Uiso 1 1 calc R
C15 C -0.4055(3) -0.10224(13) 0.42193(19) 0.0369(5) Uani 1 1 d .
H15 H -0.4846 -0.1354 0.3680 0.044 Uiso 1 1 calc R
C16 C -0.2416(3) -0.12221(12) 0.4545(2) 0.0385(5) Uani 1 1 d .
H16 H -0.2074 -0.1682 0.4206 0.046 Uiso 1 1 calc R
C17 C -0.1260(2) -0.07592(11) 0.53628(18) 0.0286(4) Uani 1 1 d .
H17 H -0.0130 -0.0902 0.5582 0.034 Uiso 1 1 calc R
C18 C 0.1511(2) -0.01177(10) 0.75838(15) 0.0196(3) Uani 1 1 d .
C19 C 0.2665(2) -0.02318(11) 0.69353(17) 0.0229(3) Uani 1 1 d .
H19 H 0.2615 0.0083 0.6237 0.028 Uiso 1 1 calc R
C20 C 0.3880(2) -0.08054(11) 0.73154(17) 0.0250(3) Uani 1 1 d .
H20 H 0.4637 -0.0893 0.6860 0.030 Uiso 1 1 calc R
C21 C 0.3997(2) -0.12505(11) 0.83536(18) 0.0273(4) Uani 1 1 d .
H21 H 0.4833 -0.1641 0.8611 0.033 Uiso 1 1 calc R
C22 C 0.2886(2) -0.11232(12) 0.90161(17) 0.0298(4) Uani 1 1 d .
H22 H 0.2982 -0.1420 0.9739 0.036 Uiso 1 1 calc R
C23 C 0.1637(2) -0.05670(11) 0.86338(16) 0.0248(4) Uani 1 1 d .
H23 H 0.0871 -0.0492 0.9084 0.030 Uiso 1 1 calc R
C24 C 0.0115(2) 0.30769(10) 0.86117(15) 0.0216(3) Uani 1 1 d .
C25 C 0.1157(3) 0.37125(12) 0.85806(19) 0.0318(4) Uani 1 1 d .
H25 H 0.2299 0.3624 0.8709 0.038 Uiso 1 1 calc R
C26 C 0.0517(3) 0.44753(12) 0.8362(2) 0.0373(5) Uani 1 1 d .
H26 H 0.1224 0.4906 0.8331 0.045 Uiso 1 1 calc R
C27 C -0.1136(3) 0.46120(12) 0.8188(2) 0.0364(5) Uani 1 1 d .
H27 H -0.1559 0.5136 0.8054 0.044 Uiso 1 1 calc R
C28 C -0.2170(3) 0.39914(12) 0.82097(18) 0.0310(4) Uani 1 1 d .
H28 H -0.3309 0.4088 0.8086 0.037 Uiso 1 1 calc R
C29 C -0.1564(2) 0.32207(11) 0.84117(16) 0.0241(3) Uani 1 1 d .
H29 H -0.2290 0.2793 0.8414 0.029 Uiso 1 1 calc R
C30 C 0.2279(2) 0.20551(11) 1.04230(15) 0.0245(4) Uani 1 1 d .
C31 C 0.3319(2) 0.14085(14) 1.07943(19) 0.0333(4) Uani 1 1 d .
H31 H 0.3435 0.1030 1.0211 0.040 Uiso 1 1 calc R
C32 C 0.4190(3) 0.13160(17) 1.2022(2) 0.0471(6) Uani 1 1 d .
H32 H 0.4908 0.0876 1.2273 0.056 Uiso 1 1 calc R
C33 C 0.4019(3) 0.1856(2) 1.28706(18) 0.0534(7) Uani 1 1 d .
H33 H 0.4609 0.1785 1.3707 0.064 Uiso 1 1 calc R
C34 C 0.2989(3) 0.25035(19) 1.25125(19) 0.0482(7) Uani 1 1 d .
H34 H 0.2872 0.2876 1.3104 0.058 Uiso 1 1 calc R
C35 C 0.2119(3) 0.26105(14) 1.12824(18) 0.0339(4) Uani 1 1 d .
H35 H 0.1425 0.3059 1.1034 0.041 Uiso 1 1 calc R
Cl1 Cl 0.39496(5) 0.16489(3) 0.60879(4) 0.02635(10) Uani 1 1 d .
Cl2 Cl 0.45391(5) 0.25514(3) 0.86904(4) 0.02665(10) Uani 1 1 d .

loop_
_atom_site_aniso_label
_atom_site_aniso_U_11
_atom_site_aniso_U_22
_atom_site_aniso_U_33
_atom_site_aniso_U_23
_atom_site_aniso_U_13
_atom_site_aniso_U_12
Pd1 0.01568(5) 0.01871(6) 0.01949(6) 0.00029(4) 0.00717(4) 0.00005(5)
P1 0.01758(19) 0.01688(19) 0.01816(18) -0.00095(15) 0.00549(15) -0.00026(15)
P2 0.01568(18) 0.0199(2) 0.01912(19) -0.00276(14) 0.00635(15) -0.00254(13)
N1 0.0184(6) 0.0188(7) 0.0180(6) -0.0002(5) 0.0037(5) -0.0018(5)
C1 0.0193(8) 0.0192(8) 0.0192(7) -0.0002(6) 0.0063(6) -0.0002(6)
C2 0.0272(9) 0.0256(9) 0.0249(8) -0.0038(7) 0.0096(7) -0.0082(7)
C3 0.0274(9) 0.0356(11) 0.0300(9) -0.0026(8) 0.0139(8) -0.0132(8)
C4 0.0246(8) 0.0322(10) 0.0249(8) -0.0015(7) 0.0140(7) -0.0028(7)
C5 0.0211(8) 0.0263(9) 0.0230(8) -0.0043(6) 0.0094(6) -0.0020(6)
C6 0.0173(7) 0.0201(8) 0.0188(7) -0.0001(6) 0.0058(6) -0.0016(6)
C7 0.0216(7) 0.0207(9) 0.0189(7) 0.0004(6) 0.0040(6) 0.0016(6)
C8 0.0296(9) 0.0308(10) 0.0243(8) 0.0000(7) 0.0080(7) 0.0094(7)
C9 0.0256(7) 0.0273(8) 0.0206(7) 0.0004(8) 0.0060(5) -0.0019(9)
C10 0.0328(10) 0.0400(11) 0.0213(8) 0.0084(8) 0.0034(7) 0.0017(8)
C11 0.0463(12) 0.0357(11) 0.0296(10) -0.0060(8) 0.0184(9) 0.0013(9)
C12 0.0212(8) 0.0168(8) 0.0207(7) 0.0010(6) 0.0051(6) -0.0012(6)
C13 0.0202(8) 0.0303(10) 0.0270(8) -0.0027(7) 0.0052(7) -0.0004(7)
C14 0.0229(9) 0.0388(11) 0.0300(10) -0.0005(8) 0.0006(7) -0.0045(8)
C15 0.0370(11) 0.0338(11) 0.0309(10) -0.0040(8) -0.0042(8) -0.0081(9)
C16 0.0464(12) 0.0236(10) 0.0356(10) -0.0107(8) -0.0035(9) 0.0031(8)
C17 0.0296(9) 0.0199(9) 0.0311(9) -0.0035(7) 0.0009(7) 0.0033(7)
C18 0.0193(7) 0.0178(8) 0.0209(7) -0.0008(6) 0.0044(6) -0.0005(6)
C19 0.0222(8) 0.0222(9) 0.0256(8) 0.0019(7) 0.0088(7) 0.0006(6)
C20 0.0190(8) 0.0249(9) 0.0312(9) -0.0002(7) 0.0074(7) -0.0003(6)
C21 0.0216(8) 0.0256(9) 0.0321(9) 0.0003(7) 0.0035(7) 0.0042(7)
C22 0.0338(10) 0.0292(10) 0.0246(9) 0.0062(7) 0.0061(7) 0.0057(8)
C23 0.0274(9) 0.0268(9) 0.0209(8) 0.0031(7) 0.0081(7) 0.0035(7)
C24 0.0250(8) 0.0195(8) 0.0218(7) -0.0028(6) 0.0090(6) -0.0010(6)
C25 0.0299(10) 0.0255(10) 0.0396(11) -0.0003(8) 0.0094(8) -0.0047(7)
C26 0.0441(12) 0.0223(10) 0.0448(12) 0.0008(8) 0.0119(10) -0.0063(8)
C27 0.0497(13) 0.0249(10) 0.0344(11) 0.0033(8) 0.0121(9) 0.0087(9)
C28 0.0332(10) 0.0349(11) 0.0259(9) 0.0012(8) 0.0101(8) 0.0102(8)
C29 0.0237(9) 0.0261(9) 0.0243(8) -0.0027(7) 0.0100(7) 0.0015(7)
C30 0.0181(7) 0.0354(10) 0.0202(7) 0.0004(6) 0.0060(6) -0.0095(6)
C31 0.0230(9) 0.0440(12) 0.0318(10) 0.0092(9) 0.0063(8) -0.0047(8)
C32 0.0248(10) 0.0746(18) 0.0373(12) 0.0258(12) 0.0020(8) -0.0062(10)
C33 0.0323(10) 0.099(2) 0.0241(9) 0.0145(14) 0.0008(8) -0.0253(15)
C34 0.0406(12) 0.084(2) 0.0227(10) -0.0125(11) 0.0135(9) -0.0308(13)
C35 0.0307(10) 0.0487(12) 0.0244(9) -0.0088(8) 0.0113(8) -0.0158(9)
Cl1 0.02459(19) 0.0306(3) 0.0291(2) 0.00141(15) 0.01593(16) 0.00341(14)
Cl2 0.01684(18) 0.0345(2) 0.0283(2) -0.00330(18) 0.00610(16) -0.00690(16)

loop_
_atom_type_symbol
_atom_type_description
_atom_type_scat_dispersion_real
_atom_type_scat_dispersion_imag
_atom_type_scat_source
C C .0033 .0016 'International Tables Vol C Tables 4.2.6.8 and 6.1.1.4'
H H .0000 .0000 'International Tables Vol C Tables 4.2.6.8 and 6.1.1.4'
N N .0061 .0033 'International Tables Vol C Tables 4.2.6.8 and 6.1.1.4'
P P .1023 .0942 'International Tables Vol C Tables 4.2.6.8 and 6.1.1.4'
Cl Cl .1484 .1585 'International Tables Vol C Tables 4.2.6.8 and 6.1.1.4'
Pd Pd -.9988 1.0072 'International Tables Vol C Tables 4.2.6.8 and 6.1.1.4'

loop_
_geom_angle_atom_site_label_1
_geom_angle_atom_site_label_2
_geom_angle_atom_site_label_3
_geom_angle
N1 Pd1 P2 92.68(4)
N1 Pd1 Cl2 177.41(4)
P2 Pd1 Cl2 87.267(18)
N1 Pd1 Cl1 92.14(4)
P2 Pd1 Cl1 175.141(18)
Cl2 Pd1 Cl1 87.888(18)
N1 P1 C18 109.30(8)
N1 P1 C12 112.17(8)
C18 P1 C12 106.56(8)
N1 P1 C1 116.23(8)
C18 P1 C1 106.91(8)
C12 P1 C1 105.12(8)
C24 P2 C30 105.64(8)
C24 P2 C6 105.64(8)
C30 P2 C6 99.48(8)
C24 P2 Pd1 110.92(6)
C30 P2 Pd1 115.39(6)
C6 P2 Pd1 118.38(6)
C7 N1 P1 120.41(11)
C7 N1 Pd1 121.34(11)
P1 N1 Pd1 112.64(7)
C2 C1 C6 118.99(15)
C2 C1 P1 119.94(13)
C6 C1 P1 121.05(13)
C3 C2 C1 121.22(17)
C3 C2 H2 119.4
C1 C2 H2 119.4
C4 C3 C2 119.67(17)
C4 C3 H3 120.2
C2 C3 H3 120.2
C5 C4 C3 119.79(17)
C5 C4 H4 120.1
C3 C4 H4 120.1
C4 C5 C6 121.62(16)
C4 C5 H5 119.2
C6 C5 H5 119.2
C5 C6 C1 118.60(15)
C5 C6 P2 116.83(13)
C1 C6 P2 124.48(13)
N1 C7 C8 111.97(14)
N1 C7 C9 109.90(13)
C8 C7 C9 113.87(15)
N1 C7 H7 106.9
C8 C7 H7 106.9
C9 C7 H7 106.9
C7 C8 H8A 109.5
C7 C8 H8B 109.5
H8A C8 H8B 109.5
C7 C8 H8C 109.5
H8A C8 H8C 109.5
H8B C8 H8C 109.5
C11 C9 C10 109.43(15)
C11 C9 C7 110.18(16)
C10 C9 C7 111.41(14)
C11 C9 H9 108.6
C10 C9 H9 108.6
C7 C9 H9 108.6
C9 C10 H10A 109.5
C9 C10 H10B 109.5
H10A C10 H10B 109.5
C9 C10 H10C 109.5
H10A C10 H10C 109.5
H10B C10 H10C 109.5
C9 C11 H11A 109.5
C9 C11 H11B 109.5
H11A C11 H11B 109.5
C9 C11 H11C 109.5
H11A C11 H11C 109.5
H11B C11 H11C 109.5
C17 C12 C13 119.04(16)
C17 C12 P1 119.75(13)
C13 C12 P1 121.19(14)
C14 C13 C12 119.85(18)
C14 C13 H13 120.1
C12 C13 H13 120.1
C13 C14 C15 120.34(19)
C13 C14 H14 119.8
C15 C14 H14 119.8
C16 C15 C14 119.96(18)
C16 C15 H15 120.0
C14 C15 H15 120.0
C15 C16 C17 120.56(19)
C15 C16 H16 119.7
C17 C16 H16 119.7
C16 C17 C12 120.18(18)
C16 C17 H17 119.9
C12 C17 H17 119.9
C23 C18 C19 119.31(15)
C23 C18 P1 121.45(13)
C19 C18 P1 118.82(12)
C20 C19 C18 119.95(16)
C20 C19 H19 120.0
C18 C19 H19 120.0
C21 C20 C19 120.48(17)
C21 C20 H20 119.8
C19 C20 H20 119.8
C20 C21 C22 119.66(17)
C20 C21 H21 120.2
C22 C21 H21 120.2
C23 C22 C21 120.73(17)
C23 C22 H22 119.6
C21 C22 H22 119.6
C22 C23 C18 119.82(17)
C22 C23 H23 120.1
C18 C23 H23 120.1
C25 C24 C29 119.09(17)
C25 C24 P2 117.33(14)
C29 C24 P2 123.49(14)
C26 C25 C24 119.81(19)
C26 C25 H25 120.1
C24 C25 H25 120.1
C27 C26 C25 120.6(2)
C27 C26 H26 119.7
C25 C26 H26 119.7
C28 C27 C26 120.02(19)
C28 C27 H27 120.0
C26 C27 H27 120.0
C27 C28 C29 120.5(2)
C27 C28 H28 119.7
C29 C28 H28 119.7
C28 C29 C24 119.98(18)
C28 C29 H29 120.0
C24 C29 H29 120.0
C31 C30 C35 119.73(18)
C31 C30 P2 117.88(14)
C35 C30 P2 122.14(15)
C30 C31 C32 120.0(2)
C30 C31 H31 120.0
C32 C31 H31 120.0
C33 C32 C31 120.4(2)
C33 C32 H32 119.8
C31 C32 H32 119.8
C32 C33 C34 120.22(19)
C32 C33 H33 119.9
C34 C33 H33 119.9
C33 C34 C35 120.2(2)
C33 C34 H34 119.9
C35 C34 H34 119.9
C30 C35 C34 119.5(2)
C30 C35 H35 120.2
C34 C35 H35 120.2

loop_
_geom_bond_atom_site_label_1
_geom_bond_atom_site_label_2
_geom_bond_distance
Pd1 N1 2.0752(14)
Pd1 P2 2.2323(5)
Pd1 Cl2 2.3132(5)
Pd1 Cl1 2.3719(5)
P1 N1 1.5964(15)
P1 C18 1.7969(17)
P1 C12 1.8105(17)
P1 C1 1.8253(17)
P2 C24 1.8149(18)
P2 C30 1.8281(18)
P2 C6 1.8324(17)
N1 C7 1.503(2)
C1 C2 1.391(2)
C1 C6 1.412(2)
C2 C3 1.386(3)
C2 H2 0.9500
C3 C4 1.384(3)
C3 H3 0.9500
C4 C5 1.375(2)
C4 H4 0.9500
C5 C6 1.394(2)
C5 H5 0.9500
C7 C8 1.522(2)
C7 C9 1.538(2)
C7 H7 1.0000
C8 H8A 0.9800
C8 H8B 0.9800
C8 H8C 0.9800
C9 C11 1.518(3)
C9 C10 1.527(2)
C9 H9 1.0000
C10 H10A 0.9800
C10 H10B 0.9800
C10 H10C 0.9800
C11 H11A 0.9800
C11 H11B 0.9800
C11 H11C 0.9800
C12 C17 1.398(3)
C12 C13 1.401(2)
C13 C14 1.387(3)
C13 H13 0.9500
C14 C15 1.387(3)
C14 H14 0.9500
C15 C16 1.374(3)
C15 H15 0.9500
C16 C17 1.383(3)
C16 H16 0.9500
C17 H17 0.9500
C18 C23 1.398(2)
C18 C19 1.405(2)
C19 C20 1.389(2)
C19 H19 0.9500
C20 C21 1.385(3)
C20 H20 0.9500
C21 C22 1.389(3)
C21 H21 0.9500
C22 C23 1.388(3)
C22 H22 0.9500
C23 H23 0.9500
C24 C25 1.398(3)
C24 C29 1.398(2)
C25 C26 1.391(3)
C25 H25 0.9500
C26 C27 1.379(3)
C26 H26 0.9500
C27 C28 1.371(3)
C27 H27 0.9500
C28 C29 1.393(3)
C28 H28 0.9500
C29 H29 0.9500
C30 C31 1.390(3)
C30 C35 1.394(3)
C31 C32 1.393(3)
C31 H31 0.9500
C32 C33 1.369(4)
C32 H32 0.9500
C33 C34 1.386(5)
C33 H33 0.9500
C34 C35 1.398(3)
C34 H34 0.9500
C35 H35 0.9500
